data_2020572
loop_
_publ_author_name
'Moon, Dohyun'
'Hong, Yong Pyo'
'Choi, Jong-Ha'

_publ_section_title
;
 Spectroscopic characterization and molecular structure of
 3,14-dimethyl-2,6,13,17-tetraazapentacyclo[16.4.0.1^2,17^.1^6,13^.0^7,12^]tetracosane
;
_journal_coeditor_code EG3206
_journal_issue 9
_journal_name_full 'Acta Crystallographica Section C'
_journal_page_first
;
;
_journal_paper_doi 10.1107/S2053229616013280
_journal_volume 72
_journal_year 2016
_chemical_formula_iupac 'C22 H40 N4'
_chemical_formula_moiety 'C22 H40 N4'
_chemical_formula_sum 'C22 H40 N4'
_chemical_formula_weight 360.58
_chemical_name_systematic 3,14-Dimethyl-2,6,13,17-tetraazapentacyclo[16.4.0.1^2,17^.1^6,13^.0^7,12^]tetracosane
_space_group_crystal_system triclinic
_space_group_IT_number 2
_space_group_name_Hall '-P 1'
_space_group_name_H-M_alt 'P -1'
_symmetry_space_group_name_Hall '-P 1'
_symmetry_space_group_name_H-M 'P -1'
_atom_sites_solution_hydrogens geom
_audit_creation_method SHELXL-2014/7
_cell_angle_alpha 92.30(3)
_cell_angle_beta 90.10(3)
_cell_angle_gamma 99.61(3)
_cell_formula_units_Z 1
_cell_length_a 5.2990(11)
_cell_length_b 9.0720(18)
_cell_length_c 10.604(2)
_cell_measurement_reflns_used 13155
_cell_measurement_temperature 101(2)
_cell_measurement_theta_max 33.55
_cell_measurement_theta_min 0.36
_cell_volume 502.18(18)
_computing_cell_refinement
;
<i>HKL3000sm</i> (Otwinowski & Minor, 1997)
;
_computing_data_collection
;
<i>PAL BL2D-SMDC Program</i> (Shin <i>et al.</i>,  2016)
;
_computing_data_reduction
;
<i>HKL3000sm</i> (Otwinowski & Minor, 1997)
;
_computing_molecular_graphics
;
<i>DIAMOND</i> (Putz & Brandenburg, 2014)
;
_computing_publication_material
;
<i>publCIF</i> (Westrip, 2010)
;
_computing_structure_refinement
;
<i>SHELXL2014</i> (Sheldrick, 2015b)
;
_computing_structure_solution
;
<i>SHELXT2014</i> (Sheldrick, 2015a)
;
_diffrn_ambient_temperature 101(2)
_diffrn_measured_fraction_theta_full 0.950
_diffrn_measured_fraction_theta_max 0.934
_diffrn_measurement_device_type 'ADSC Q210 CCD area detector'
_diffrn_measurement_method 'omega scan'
_diffrn_radiation_type synchrotron
_diffrn_radiation_wavelength 0.63001
_diffrn_reflns_av_R_equivalents 0.0386
_diffrn_reflns_limit_h_max 7
_diffrn_reflns_limit_h_min -7
_diffrn_reflns_limit_k_max 12
_diffrn_reflns_limit_k_min -12
_diffrn_reflns_limit_l_max 14
_diffrn_reflns_limit_l_min -14
_diffrn_reflns_number 5243
_diffrn_reflns_theta_full 22.210
_diffrn_reflns_theta_max 25.999
_diffrn_reflns_theta_min 2.020
_exptl_absorpt_coefficient_mu 0.056
_exptl_absorpt_correction_T_max 0.999
_exptl_absorpt_correction_T_min 0.994
_exptl_absorpt_correction_type empirical
_exptl_absorpt_process_details
;
<i>HKL3000sm SCALEPACK</i>; Otwinowski & Minor, 1997)
;
_exptl_crystal_colour colourless
_exptl_crystal_density_diffrn 1.192
_exptl_crystal_description plate
_exptl_crystal_F_000 200
_exptl_crystal_size_max 0.100
_exptl_crystal_size_mid 0.050
_exptl_crystal_size_min 0.010
_refine_diff_density_max 0.408
_refine_diff_density_min -0.347
_refine_ls_extinction_coef 0.17(4)
_refine_ls_extinction_expression Fc^*^=kFc[1+0.001xFc^2^\l^3^/sin(2\q)]^-1/4^
_refine_ls_extinction_method
;
SHELXL2014 (Sheldrick, 2015b)
;
_refine_ls_goodness_of_fit_ref 0.972
_refine_ls_hydrogen_treatment constr
_refine_ls_matrix_type full
_refine_ls_number_parameters 120
_refine_ls_number_reflns 2661
_refine_ls_number_restraints 0
_refine_ls_restrained_S_all 0.972
_refine_ls_R_factor_all 0.0978
_refine_ls_R_factor_gt 0.0623
_refine_ls_shift/su_max 0.000
_refine_ls_shift/su_mean 0.000
_refine_ls_structure_factor_coef Fsqd
_refine_ls_weighting_details 'w=1/[\s^2^(Fo^2^)+(0.1256P)^2^] where P=(Fo^2^+2Fc^2^)/3'
_refine_ls_weighting_scheme calc
_refine_ls_wR_factor_gt 0.1628
_refine_ls_wR_factor_ref 0.1890
_reflns_number_gt 1732
_reflns_number_total 2661
_reflns_threshold_expression 'I > 2\s(I)'
_cod_data_source_file eg3206sup1.cif
_cod_data_source_block I
_cod_database_code 2020572
_shelx_space_group_comment
;
The symmetry employed for this shelxl refinement is uniquely defined
by the following loop, which should always be used as a source of
symmetry information in preference to the above space-group names.
They are only intended as comments.
;
_shelx_estimated_absorpt_t_min 0.994
_shelx_estimated_absorpt_t_max 0.999

loop_
_space_group_symop_operation_xyz
'x, y, z'
'-x, -y, -z'

loop_
_atom_site_type_symbol
_atom_site_label
_atom_site_fract_x
_atom_site_fract_y
_atom_site_fract_z
_atom_site_U_iso_or_equiv
_atom_site_adp_type
_atom_site_calc_flag
_atom_site_occupancy
N N1 0.4470(3) 0.80439(15) 0.96704(14) 0.0220(3) Uani d 1
N N2 0.7265(3) 0.90734(15) 0.80978(13) 0.0225(3) Uani d 1
C C1 0.7074(3) 0.88539(19) 0.94602(16) 0.0225(4) Uani d 1
H H1A 0.7352 0.9830 0.9936 0.027 Uiso calc 1
H H1B 0.8368 0.8262 0.9738 0.027 Uiso calc 1
C C2 0.4173(3) 0.70172(18) 0.85647(17) 0.0225(4) Uani d 1
H H2 0.5419 0.6308 0.8635 0.027 Uiso calc 1
C C3 0.5047(3) 0.80842(18) 0.75189(16) 0.0230(4) Uani d 1
H H3 0.3674 0.8692 0.7365 0.028 Uiso calc 1
C C4 0.5419(3) 0.7176(2) 0.63095(17) 0.0273(4) Uani d 1
H H4A 0.6727 0.6535 0.6446 0.033 Uiso calc 1
H H4B 0.6003 0.7855 0.5622 0.033 Uiso calc 1
C C5 0.2841(3) 0.6204(2) 0.59532(18) 0.0285(4) Uani d 1
H H5A 0.1611 0.6861 0.5725 0.034 Uiso calc 1
H H5B 0.3072 0.5559 0.5201 0.034 Uiso calc 1
C C6 0.1720(3) 0.52165(19) 0.70209(19) 0.0289(4) Uani d 1
H H6A 0.2806 0.4447 0.7154 0.035 Uiso calc 1
H H6B -0.0011 0.4695 0.6770 0.035 Uiso calc 1
C C7 0.1543(3) 0.61207(19) 0.82656(18) 0.0262(4) Uani d 1
H H7A 0.0280 0.6802 0.8180 0.031 Uiso calc 1
H H7B 0.0986 0.5438 0.8954 0.031 Uiso calc 1
C C8 0.4259(3) 0.73355(19) 1.08768(17) 0.0256(4) Uani d 1
H H8A 0.5584 0.6689 1.0930 0.031 Uiso calc 1
H H8B 0.2566 0.6686 1.0920 0.031 Uiso calc 1
C C9 0.4564(3) 0.84492(19) 1.20105(17) 0.0250(4) Uani d 1
H H9A 0.6153 0.9178 1.1900 0.030 Uiso calc 1
H H9B 0.4792 0.7896 1.2777 0.030 Uiso calc 1
C C10 0.7685(3) 1.06609(19) 0.77571(17) 0.0240(4) Uani d 1
H H10 0.9151 1.1180 0.8291 0.029 Uiso calc 1
C C11 0.8570(4) 1.0779(2) 0.63924(17) 0.0302(4) Uani d 1
H H11A 0.9926 1.0178 0.6250 0.045 Uiso calc 1
H H11B 0.9231 1.1827 0.6226 0.045 Uiso calc 1
H H11C 0.7123 1.0407 0.5824 0.045 Uiso calc 1

loop_
_atom_site_aniso_label
_atom_site_aniso_U_11
_atom_site_aniso_U_22
_atom_site_aniso_U_33
_atom_site_aniso_U_12
_atom_site_aniso_U_13
_atom_site_aniso_U_23
N1 0.0211(7) 0.0207(7) 0.0244(7) 0.0046(5) -0.0011(5) -0.0001(5)
N2 0.0218(7) 0.0235(7) 0.0223(7) 0.0050(6) -0.0027(5) -0.0013(6)
C1 0.0215(8) 0.0241(8) 0.0230(8) 0.0072(6) -0.0024(6) 0.0000(6)
C2 0.0205(7) 0.0202(8) 0.0277(9) 0.0066(6) -0.0030(6) -0.0022(6)
C3 0.0204(7) 0.0235(8) 0.0262(9) 0.0073(6) -0.0026(6) -0.0024(6)
C4 0.0279(8) 0.0286(9) 0.0260(9) 0.0079(7) -0.0022(7) -0.0036(7)
C5 0.0291(9) 0.0284(9) 0.0293(9) 0.0098(7) -0.0049(7) -0.0048(7)
C6 0.0276(8) 0.0238(9) 0.0357(10) 0.0065(7) -0.0061(7) -0.0030(7)
C7 0.0237(8) 0.0224(9) 0.0319(10) 0.0030(7) -0.0023(7) -0.0017(7)
C8 0.0287(8) 0.0222(8) 0.0269(9) 0.0071(7) 0.0002(7) 0.0013(6)
C9 0.0266(8) 0.0235(8) 0.0259(9) 0.0073(7) -0.0011(6) 0.0010(6)
C10 0.0221(8) 0.0249(9) 0.0253(9) 0.0049(6) -0.0001(6) 0.0004(6)
C11 0.0322(9) 0.0322(10) 0.0264(10) 0.0057(8) 0.0026(7) 0.0023(7)

loop_
_atom_type_symbol
_atom_type_description
_atom_type_scat_dispersion_real
_atom_type_scat_dispersion_imag
_atom_type_scat_source
C C 0.0024 0.0012 'International Tables Vol C Tables 4.2.6.8 and 6.1.1.4'
H H 0.0000 0.0000 'International Tables Vol C Tables 4.2.6.8 and 6.1.1.4'
N N 0.0047 0.0024 'International Tables Vol C Tables 4.2.6.8 and 6.1.1.4'

loop_
_geom_angle_atom_site_label_1
_geom_angle_atom_site_label_2
_geom_angle_atom_site_label_3
_geom_angle_site_symmetry_1
_geom_angle_site_symmetry_3
_geom_angle
_geom_angle_publ_flag
C8 N1 C2 . . 115.17(13) y
C8 N1 C1 . . 111.88(13) y
C2 N1 C1 . . 100.10(13) y
C1 N2 C3 . . 105.97(13) y
C1 N2 C10 . . 114.09(13) y
C3 N2 C10 . . 117.19(13) y
N2 C1 N1 . . 106.03(13) y
N2 C1 H1A . . 110.5 ?
N1 C1 H1A . . 110.5 ?
N2 C1 H1B . . 110.5 ?
N1 C1 H1B . . 110.5 ?
H1A C1 H1B . . 108.7 ?
N1 C2 C7 . . 118.50(14) y
N1 C2 C3 . . 101.10(13) y
C7 C2 C3 . . 110.74(14) y
N1 C2 H2 . . 108.7 ?
C7 C2 H2 . . 108.7 ?
C3 C2 H2 . . 108.7 ?
N2 C3 C2 . . 102.64(13) y
N2 C3 C4 . . 119.13(14) y
C2 C3 C4 . . 109.13(14) y
N2 C3 H3 . . 108.5 ?
C2 C3 H3 . . 108.5 ?
C4 C3 H3 . . 108.5 ?
C3 C4 C5 . . 107.94(15) y
C3 C4 H4A . . 110.1 ?
C5 C4 H4A . . 110.1 ?
C3 C4 H4B . . 110.1 ?
C5 C4 H4B . . 110.1 ?
H4A C4 H4B . . 108.4 ?
C6 C5 C4 . . 112.80(15) y
C6 C5 H5A . . 109.0 ?
C4 C5 H5A . . 109.0 ?
C6 C5 H5B . . 109.0 ?
C4 C5 H5B . . 109.0 ?
H5A C5 H5B . . 107.8 ?
C5 C6 C7 . . 112.34(14) y
C5 C6 H6A . . 109.1 ?
C7 C6 H6A . . 109.1 ?
C5 C6 H6B . . 109.1 ?
C7 C6 H6B . . 109.1 ?
H6A C6 H6B . . 107.9 ?
C2 C7 C6 . . 107.97(15) y
C2 C7 H7A . . 110.1 ?
C6 C7 H7A . . 110.1 ?
C2 C7 H7B . . 110.1 ?
C6 C7 H7B . . 110.1 ?
H7A C7 H7B . . 108.4 ?
N1 C8 C9 . . 113.53(14) y
N1 C8 H8A . . 108.9 ?
C9 C8 H8A . . 108.9 ?
N1 C8 H8B . . 108.9 ?
C9 C8 H8B . . 108.9 ?
H8A C8 H8B . . 107.7 ?
C8 C9 C10 . 2_677 116.12(14) y
C8 C9 H9A . . 108.3 ?
C10 C9 H9A 2_677 . 108.3 ?
C8 C9 H9B . . 108.3 ?
C10 C9 H9B 2_677 . 108.3 ?
H9A C9 H9B . . 107.4 ?
N2 C10 C11 . . 109.44(14) y
N2 C10 C9 . 2_677 117.33(14) y
C11 C10 C9 . 2_677 110.36(14) y
N2 C10 H10 . . 106.3 ?
C11 C10 H10 . . 106.3 ?
C9 C10 H10 2_677 . 106.3 ?
C10 C11 H11A . . 109.5 ?
C10 C11 H11B . . 109.5 ?
H11A C11 H11B . . 109.5 ?
C10 C11 H11C . . 109.5 ?
H11A C11 H11C . . 109.5 ?
H11B C11 H11C . . 109.5 ?

loop_
_geom_bond_atom_site_label_1
_geom_bond_atom_site_label_2
_geom_bond_site_symmetry_2
_geom_bond_distance
_geom_bond_publ_flag
N1 C8 . 1.451(2) y
N1 C2 . 1.459(2) y
N1 C1 . 1.473(2) y
N2 C1 . 1.468(2) y
N2 C3 . 1.471(2) y
N2 C10 . 1.480(2) y
C1 H1A . 0.9900 ?
C1 H1B . 0.9900 ?
C2 C7 . 1.518(2) y
C2 C3 . 1.523(3) y
C2 H2 . 1.0000 ?
C3 C4 . 1.527(2) y
C3 H3 . 1.0000 ?
C4 C5 . 1.535(3) y
C4 H4A . 0.9900 ?
C4 H4B . 0.9900 ?
C5 C6 . 1.531(3) y
C5 H5A . 0.9900 ?
C5 H5B . 0.9900 ?
C6 C7 . 1.537(3) y
C6 H6A . 0.9900 ?
C6 H6B . 0.9900 ?
C7 H7A . 0.9900 ?
C7 H7B . 0.9900 ?
C8 C9 . 1.530(2) y
C8 H8A . 0.9900 ?
C8 H8B . 0.9900 ?
C9 C10 2_677 1.562(2) y
C9 H9A . 0.9900 ?
C9 H9B . 0.9900 ?
C10 C11 . 1.524(3) y
C10 C9 2_677 1.562(2) y
C10 H10 . 1.0000 ?
C11 H11A . 0.9800 ?
C11 H11B . 0.9800 ?
C11 H11C . 0.9800 ?

loop_
_geom_hbond_atom_site_label_D
_geom_hbond_atom_site_label_H
_geom_hbond_atom_site_label_A
_geom_hbond_site_symmetry_A
_geom_hbond_distance_DH
_geom_hbond_distance_HA
_geom_hbond_distance_DA
_geom_hbond_angle_DHA
C1 H1A N1 2_677 0.99 2.32 3.163(2) 142.3

loop_
_geom_torsion_atom_site_label_1
_geom_torsion_atom_site_label_2
_geom_torsion_atom_site_label_3
_geom_torsion_atom_site_label_4
_geom_torsion_site_symmetry_4
_geom_torsion
C3 N2 C1 N1 . -13.50(15)
C10 N2 C1 N1 . 116.93(14)
C8 N1 C1 N2 . 161.60(13)
C2 N1 C1 N2 . 39.11(14)
C8 N1 C2 C7 . 70.26(18)
C1 N1 C2 C7 . -169.60(14)
C8 N1 C2 C3 . -168.59(13)
C1 N1 C2 C3 . -48.46(13)
C1 N2 C3 C2 . -16.48(15)
C10 N2 C3 C2 . -145.11(14)
C1 N2 C3 C4 . -137.10(15)
C10 N2 C3 C4 . 94.27(18)
N1 C2 C3 N2 . 40.79(14)
C7 C2 C3 N2 . 167.25(12)
N1 C2 C3 C4 . 168.07(12)
C7 C2 C3 C4 . -65.46(17)
N2 C3 C4 C5 . 177.59(13)
C2 C3 C4 C5 . 60.31(17)
C3 C4 C5 C6 . -55.12(18)
C4 C5 C6 C7 . 53.19(19)
N1 C2 C7 C6 . 176.36(14)
C3 C2 C7 C6 . 60.26(17)
C5 C6 C7 C2 . -53.77(18)
C2 N1 C8 C9 . -179.64(13)
C1 N1 C8 C9 . 66.93(17)
N1 C8 C9 C10 2_677 70.79(19)
C1 N2 C10 C11 . 164.66(13)
C3 N2 C10 C11 . -70.70(18)
C1 N2 C10 C9 2_677 -68.64(18)
C3 N2 C10 C9 2_677 56.0(2)

_cod_database_fobs_code 2020572
